data_4331974
loop_
_publ_author_name
'Takamizawa, Satoshi'
'Kojima, Kenichi'
'Akatsuka, Takamasa'

_publ_section_title
;
 Channel-Switching Crystal with Guest Stress Drive
;
_journal_issue 12
_journal_name_full 'Inorganic Chemistry'
_journal_page_first 4580
_journal_page_last 4582
_journal_paper_doi 10.1021/ic051952e
_journal_volume 45
_journal_year 2006
_chemical_formula_sum 'C34.08 H28 N2 O8.15 Rh2'
_chemical_formula_weight 801.70
_chemical_name_systematic
; 
 ? 
;
_space_group_IT_number 2
_symmetry_cell_setting triclinic
_symmetry_space_group_name_Hall '-P 1'
_symmetry_space_group_name_H-M 'P -1'
_atom_sites_solution_hydrogens geom
_atom_sites_solution_primary direct
_atom_sites_solution_secondary difmap
_audit_creation_method SHELXL-97
_cell_angle_alpha 81.092(2)
_cell_angle_beta 79.994(2)
_cell_angle_gamma 88.246(2)
_cell_formula_units_Z 2
_cell_length_a 10.5231(10)
_cell_length_b 10.5597(11)
_cell_length_c 15.6019(14)
_cell_measurement_temperature 298
_cell_volume 1686.7(3)
_computing_cell_refinement 'Bruker SMART'
_computing_data_collection 'Bruker SMART'
_computing_data_reduction 'Bruker SAINT'
_computing_molecular_graphics 'Bruker SHELXTL'
_computing_publication_material 'Bruker SHELXTL'
_computing_structure_refinement 'SHELXL-97 (Sheldrick, 1997)'
_computing_structure_solution 'SHELXS-97 (Sheldrick, 1990)'
_diffrn_ambient_temperature 298
_diffrn_detector_area_resol_mean 8.366
_diffrn_measured_fraction_theta_full 0.997
_diffrn_measured_fraction_theta_max 0.997
_diffrn_measurement_device_type 'CCD area detector'
_diffrn_measurement_method 'phi and omega scans'
_diffrn_radiation_monochromator graphite
_diffrn_radiation_source 'fine-focus sealed tube'
_diffrn_radiation_type MoK\a
_diffrn_radiation_wavelength 0.71073
_diffrn_reflns_av_R_equivalents 0.0328
_diffrn_reflns_av_sigmaI/netI 0.0667
_diffrn_reflns_limit_h_max 11
_diffrn_reflns_limit_h_min -12
_diffrn_reflns_limit_k_max 7
_diffrn_reflns_limit_k_min -12
_diffrn_reflns_limit_l_max 18
_diffrn_reflns_limit_l_min -18
_diffrn_reflns_number 9891
_diffrn_reflns_theta_full 25.03
_diffrn_reflns_theta_max 25.03
_diffrn_reflns_theta_min 1.34
_exptl_absorpt_coefficient_mu 1.031
_exptl_absorpt_correction_T_max 0.9599
_exptl_absorpt_correction_T_min 0.7754
_exptl_absorpt_correction_type empirical
_exptl_absorpt_process_details
;
SADABS; sheldrick, 1996
;
_exptl_crystal_colour red
_exptl_crystal_density_diffrn 1.579
_exptl_crystal_density_method 'not measured'
_exptl_crystal_description plate
_exptl_crystal_F_000 803
_exptl_crystal_size_max 0.26
_exptl_crystal_size_mid 0.22
_exptl_crystal_size_min 0.04
_refine_diff_density_max 1.340
_refine_diff_density_min -0.571
_refine_diff_density_rms 0.116
_refine_ls_extinction_method none
_refine_ls_goodness_of_fit_ref 1.014
_refine_ls_hydrogen_treatment constr
_refine_ls_matrix_type full
_refine_ls_number_parameters 420
_refine_ls_number_reflns 5961
_refine_ls_number_restraints 559
_refine_ls_restrained_S_all 1.019
_refine_ls_R_factor_all 0.0772
_refine_ls_R_factor_gt 0.0457
_refine_ls_shift/su_max 0.001
_refine_ls_shift/su_mean 0.000
_refine_ls_structure_factor_coef Fsqd
_refine_ls_weighting_details 'calc w=1/[\s^2^(Fo^2^)+(0.0553P)^2^+0.9013P] where P=(Fo^2^+2Fc^2^)/3'
_refine_ls_weighting_scheme calc
_refine_ls_wR_factor_gt 0.0994
_refine_ls_wR_factor_ref 0.1172
_reflns_number_gt 4144
_reflns_number_total 5961
_reflns_threshold_expression >2sigma(I)
_cod_data_source_file ic051952esup1.cif
_cod_data_source_block 41219a1
_cod_depositor_comments
;
The following automatic conversions were performed:

'_symmetry_cell_setting' value 'Triclinic' changed to 'triclinic'
according to /home/saulius/struct/CIF-dictionaries/cif_core.dic
dictionary named 'cif_core.dic' version 2.4.2 from 2011-04-26.

Automatic conversion script
Id: cif_fix_values 1891 2012-01-12 08:04:46Z andrius 
;
_cod_original_sg_symbol_H-M P-1
_cod_database_code 4331974

loop_
_symmetry_equiv_pos_as_xyz
'x, y, z'
'-x, -y, -z'

loop_
_atom_site_label
_atom_site_type_symbol
_atom_site_fract_x
_atom_site_fract_y
_atom_site_fract_z
_atom_site_U_iso_or_equiv
_atom_site_adp_type
_atom_site_occupancy
_atom_site_symmetry_multiplicity
_atom_site_calc_flag
_atom_site_refinement_flags
C1 C 0.7067(5) 0.4064(6) 0.5589(4) 0.0373(13) Uani 1 1 d U
C2 C 0.8231(5) 0.3542(5) 0.5935(4) 0.0364(13) Uani 1 1 d U
C3 C 0.9392(6) 0.3471(6) 0.5369(4) 0.0463(15) Uani 1 1 d U
H3 H 0.9460 0.3809 0.4776 0.056 Uiso 1 1 calc R
C4 C 1.0455(6) 0.2893(7) 0.5691(4) 0.0560(17) Uani 1 1 d U
H4 H 1.1237 0.2855 0.5312 0.067 Uiso 1 1 calc R
C5 C 1.0358(6) 0.2378(7) 0.6559(4) 0.0558(17) Uani 1 1 d U
H5 H 1.1065 0.1967 0.6764 0.067 Uiso 1 1 calc R
C6 C 0.9218(6) 0.2467(7) 0.7130(4) 0.0547(17) Uani 1 1 d U
H6 H 0.9161 0.2135 0.7724 0.066 Uiso 1 1 calc R
C7 C 0.8157(6) 0.3049(6) 0.6822(4) 0.0458(14) Uani 1 1 d U
H7 H 0.7388 0.3111 0.7210 0.055 Uiso 1 1 calc R
C8 C 0.5439(6) 0.7146(6) 0.5531(4) 0.0435(14) Uani 1 1 d U
C9 C 0.5777(7) 0.8345(7) 0.5834(5) 0.0597(17) Uani 1 1 d U
C10 C 0.5441(8) 0.8445(8) 0.6718(6) 0.080(2) Uani 1 1 d U
H10 H 0.4990 0.7783 0.7102 0.096 Uiso 1 1 calc R
C11 C 0.5777(9) 0.9547(10) 0.7045(7) 0.101(3) Uani 1 1 d U
H11 H 0.5563 0.9627 0.7639 0.121 Uiso 1 1 calc R
C12 C 0.6418(10) 1.0466(10) 0.6455(8) 0.104(3) Uani 1 1 d U
H12 H 0.6649 1.1195 0.6656 0.125 Uiso 1 1 calc R
C13 C 0.6748(9) 1.0404(9) 0.5593(8) 0.100(3) Uani 1 1 d U
H13 H 0.7180 1.1082 0.5214 0.120 Uiso 1 1 calc R
C14 C 0.6437(8) 0.9316(7) 0.5271(6) 0.080(2) Uani 1 1 d U
H14 H 0.6678 0.9252 0.4677 0.096 Uiso 1 1 calc R
C15 C 1.0512(6) 1.1191(6) 0.1246(4) 0.0408(14) Uani 1 1 d U
C16 C 1.0833(6) 1.1857(6) 0.1947(4) 0.0450(14) Uani 1 1 d U
C17 C 1.0496(7) 1.1339(7) 0.2814(4) 0.0616(18) Uani 1 1 d U
H17 H 1.0051 1.0568 0.2963 0.074 Uiso 1 1 calc R
C18 C 1.0808(8) 1.1944(8) 0.3471(5) 0.075(2) Uani 1 1 d U
H18 H 1.0570 1.1579 0.4057 0.090 Uiso 1 1 calc R
C19 C 1.1461(8) 1.3073(8) 0.3268(5) 0.0699(19) Uani 1 1 d U
H19 H 1.1662 1.3487 0.3711 0.084 Uiso 1 1 calc R
C20 C 1.1818(7) 1.3591(8) 0.2403(5) 0.0684(19) Uani 1 1 d U
H20 H 1.2268 1.4361 0.2259 0.082 Uiso 1 1 calc R
C21 C 1.1517(7) 1.2985(7) 0.1738(5) 0.0594(18) Uani 1 1 d U
H21 H 1.1776 1.3339 0.1151 0.071 Uiso 1 1 calc R
C22 C 1.2081(5) 0.8623(6) 0.0133(4) 0.0401(13) Uani 1 1 d U
C23 C 1.3285(6) 0.7908(6) 0.0245(4) 0.0466(15) Uani 1 1 d U
C24 C 1.4462(7) 0.8440(8) -0.0125(5) 0.070(2) Uani 1 1 d U
H24 H 1.4500 0.9240 -0.0474 0.085 Uiso 1 1 calc R
C25 C 1.5586(8) 0.7810(9) 0.0013(6) 0.085(2) Uani 1 1 d U
H25 H 1.6378 0.8190 -0.0235 0.102 Uiso 1 1 calc R
C26 C 1.5543(8) 0.6633(9) 0.0513(6) 0.084(2) Uani 1 1 d U
H26 H 1.6305 0.6201 0.0597 0.101 Uiso 1 1 calc R
C27 C 1.4386(8) 0.6084(9) 0.0891(6) 0.090(2) Uani 1 1 d U
H27 H 1.4352 0.5281 0.1237 0.108 Uiso 1 1 calc R
C28 C 1.3272(7) 0.6733(8) 0.0753(5) 0.074(2) Uani 1 1 d U
H28 H 1.2482 0.6359 0.1015 0.088 Uiso 1 1 calc R
C29 C 0.6457(6) 0.7491(6) 0.2749(4) 0.0442(15) Uani 1 1 d U
H29 H 0.5754 0.7830 0.3091 0.053 Uiso 1 1 calc R
C30 C 0.7142(6) 0.8275(6) 0.2058(4) 0.0427(14) Uani 1 1 d U
H30 H 0.6894 0.9128 0.1934 0.051 Uiso 1 1 calc R
C31 C 0.8466(5) 0.6597(6) 0.1745(4) 0.0394(14) Uani 1 1 d U
H31 H 0.9168 0.6259 0.1403 0.047 Uiso 1 1 calc R
C32 C 0.7750(6) 0.5792(6) 0.2448(4) 0.0423(14) Uani 1 1 d U
C33 C 0.8082(7) 0.4378(7) 0.2591(5) 0.067(2) Uani 1 1 d U
H33A H 0.7716 0.4016 0.3190 0.080 Uiso 1 1 calc R
H33B H 0.9012 0.4285 0.2528 0.080 Uiso 1 1 calc R
C34 C 0.7592(11) 0.3602(10) 0.1950(7) 0.120(4) Uani 1 1 d U
H34A H 0.6709 0.3824 0.1917 0.181 Uiso 1 1 calc R
H34B H 0.7655 0.2702 0.2160 0.181 Uiso 1 1 calc R
H34C H 0.8109 0.3799 0.1376 0.181 Uiso 1 1 calc R
C1S C 1.0000 0.5000 0.0000 0.201 Uani 0.15 2 d SPDU
N1 N 0.6755(4) 0.6251(5) 0.2957(3) 0.0414(12) Uani 1 1 d U
N2 N 0.8178(4) 0.7824(5) 0.1553(3) 0.0369(11) Uani 1 1 d U
O1 O 0.7207(3) 0.4607(4) 0.4797(2) 0.0412(10) Uani 1 1 d U
O2 O 0.6004(4) 0.3938(4) 0.6119(2) 0.0431(10) Uani 1 1 d U
O3 O 0.4730(4) 0.6347(4) 0.6063(3) 0.0465(10) Uani 1 1 d U
O4 O 0.5918(4) 0.7018(4) 0.4742(3) 0.0470(11) Uani 1 1 d U
O5 O 0.9819(4) 1.0207(4) 0.1469(2) 0.0439(10) Uani 1 1 d U
O6 O 1.0979(4) 1.1665(4) 0.0458(2) 0.0465(11) Uani 1 1 d U
O7 O 1.2188(4) 0.9655(4) -0.0409(3) 0.0466(11) Uani 1 1 d U
O8 O 1.1031(4) 0.8181(4) 0.0593(2) 0.0426(10) Uani 1 1 d U
O1S O 0.894(3) 0.468(7) 0.005(5) 0.207 Uani 0.15 1 d PDU
Rh1 Rh 0.56317(4) 0.53622(4) 0.42938(3) 0.03349(15) Uani 1 1 d U
Rh2 Rh 0.93801(4) 0.92241(5) 0.05384(3) 0.03404(15) Uani 1 1 d U

loop_
_atom_site_aniso_label
_atom_site_aniso_U_11
_atom_site_aniso_U_22
_atom_site_aniso_U_33
_atom_site_aniso_U_23
_atom_site_aniso_U_13
_atom_site_aniso_U_12
C1 0.034(3) 0.039(3) 0.036(3) 0.001(3) -0.002(2) -0.009(2)
C2 0.035(3) 0.038(3) 0.035(3) 0.002(2) -0.007(2) -0.007(2)
C3 0.036(3) 0.060(4) 0.041(3) 0.000(3) -0.006(2) -0.001(3)
C4 0.041(3) 0.075(4) 0.052(3) -0.010(3) -0.008(3) 0.006(3)
C5 0.047(3) 0.069(4) 0.055(3) -0.006(3) -0.024(3) 0.006(3)
C6 0.052(3) 0.069(4) 0.042(3) 0.003(3) -0.015(3) 0.001(3)
C7 0.042(3) 0.056(3) 0.039(3) -0.002(3) -0.009(2) -0.008(3)
C8 0.038(3) 0.040(3) 0.052(3) -0.004(3) -0.007(3) -0.001(2)
C9 0.052(3) 0.052(3) 0.079(4) -0.013(3) -0.017(3) -0.001(3)
C10 0.072(4) 0.073(4) 0.098(5) -0.031(4) -0.009(4) -0.006(4)
C11 0.101(5) 0.091(5) 0.117(5) -0.039(5) -0.012(4) -0.009(4)
C12 0.097(5) 0.085(5) 0.136(6) -0.030(5) -0.021(5) -0.014(4)
C13 0.098(5) 0.068(4) 0.136(5) -0.012(5) -0.024(5) -0.020(4)
C14 0.079(4) 0.056(4) 0.106(5) -0.005(4) -0.024(4) -0.015(4)
C15 0.041(3) 0.047(3) 0.032(3) 0.001(3) -0.005(2) 0.000(3)
C16 0.047(3) 0.050(3) 0.037(3) -0.003(3) -0.006(2) -0.001(3)
C17 0.077(4) 0.064(4) 0.042(3) -0.003(3) -0.007(3) -0.011(3)
C18 0.098(5) 0.077(4) 0.049(4) -0.007(4) -0.013(3) -0.014(4)
C19 0.082(4) 0.080(4) 0.054(4) -0.018(4) -0.019(3) -0.005(4)
C20 0.069(4) 0.072(4) 0.065(4) -0.015(4) -0.007(3) -0.013(3)
C21 0.059(4) 0.071(4) 0.046(3) -0.007(3) -0.002(3) -0.016(3)
C22 0.033(3) 0.050(3) 0.035(3) 0.001(3) -0.004(2) -0.002(2)
C23 0.037(3) 0.056(3) 0.044(3) 0.002(3) -0.009(2) 0.002(3)
C24 0.047(4) 0.075(4) 0.083(4) 0.004(4) -0.008(3) 0.001(3)
C25 0.050(4) 0.091(5) 0.106(5) 0.001(4) -0.005(4) 0.001(4)
C26 0.058(4) 0.091(5) 0.097(5) 0.001(4) -0.015(4) 0.018(4)
C27 0.070(4) 0.086(5) 0.099(5) 0.019(4) -0.009(4) 0.017(4)
C28 0.052(4) 0.078(4) 0.079(4) 0.017(4) -0.005(3) 0.005(3)
C29 0.037(3) 0.049(3) 0.039(3) 0.006(3) 0.003(2) 0.007(3)
C30 0.042(3) 0.044(3) 0.033(3) 0.013(3) 0.002(2) -0.001(3)
C31 0.036(3) 0.049(3) 0.030(3) 0.001(3) 0.000(2) -0.001(2)
C32 0.039(3) 0.049(3) 0.035(3) 0.004(3) -0.004(2) 0.001(2)
C33 0.064(4) 0.062(4) 0.062(4) 0.006(4) 0.005(3) 0.010(3)
C34 0.131(7) 0.102(6) 0.132(7) -0.036(6) -0.017(6) -0.002(6)
C1S 0.201 0.201 0.200 -0.030 -0.036 -0.001
N1 0.033(2) 0.050(3) 0.034(2) 0.013(2) -0.003(2) -0.002(2)
N2 0.033(2) 0.048(3) 0.024(2) 0.005(2) 0.0020(18) -0.004(2)
O1 0.031(2) 0.052(2) 0.032(2) 0.013(2) 0.0023(16) -0.0039(18)
O2 0.032(2) 0.055(3) 0.034(2) 0.013(2) -0.0007(17) -0.0053(18)
O3 0.049(2) 0.043(2) 0.045(2) -0.009(2) 0.0011(19) -0.004(2)
O4 0.045(2) 0.042(2) 0.048(2) 0.002(2) 0.0018(19) -0.0088(19)
O5 0.047(2) 0.052(3) 0.029(2) 0.007(2) -0.0036(18) -0.013(2)
O6 0.047(2) 0.057(3) 0.031(2) 0.004(2) -0.0024(18) -0.017(2)
O7 0.033(2) 0.058(3) 0.038(2) 0.014(2) 0.0021(17) -0.0056(19)
O8 0.033(2) 0.050(2) 0.037(2) 0.011(2) -0.0013(17) -0.0036(18)
O1S 0.207 0.206 0.206 -0.029 -0.034 0.001
Rh1 0.0296(3) 0.0369(3) 0.0265(2) 0.0112(2) 0.00253(18) -0.00529(19)
Rh2 0.0278(3) 0.0459(3) 0.0219(2) 0.0098(2) 0.00198(17) -0.0084(2)

loop_
_atom_type_symbol
_atom_type_description
_atom_type_scat_dispersion_real
_atom_type_scat_dispersion_imag
_atom_type_scat_source
C C 0.0033 0.0016 'International Tables Vol C Tables 4.2.6.8 and 6.1.1.4'
H H 0.0000 0.0000 'International Tables Vol C Tables 4.2.6.8 and 6.1.1.4'
N N 0.0061 0.0033 'International Tables Vol C Tables 4.2.6.8 and 6.1.1.4'
O O 0.0106 0.0060 'International Tables Vol C Tables 4.2.6.8 and 6.1.1.4'
Rh Rh -1.1178 0.9187 'International Tables Vol C Tables 4.2.6.8 and 6.1.1.4'

loop_
_geom_angle_atom_site_label_1
_geom_angle_atom_site_label_2
_geom_angle_atom_site_label_3
_geom_angle
_geom_angle_site_symmetry_1
_geom_angle_site_symmetry_3
O1 C1 O2 125.1(5) . .
O1 C1 C2 118.0(5) . .
O2 C1 C2 116.9(5) . .
C3 C2 C7 119.1(5) . .
C3 C2 C1 120.3(5) . .
C7 C2 C1 120.5(5) . .
C2 C3 C4 119.8(6) . .
C5 C4 C3 120.5(6) . .
C4 C5 C6 120.2(6) . .
C5 C6 C7 119.9(6) . .
C6 C7 C2 120.5(6) . .
O3 C8 O4 125.3(6) . .
O3 C8 C9 118.5(6) . .
O4 C8 C9 116.3(6) . .
C14 C9 C10 119.6(8) . .
C14 C9 C8 121.9(7) . .
C10 C9 C8 118.4(7) . .
C9 C10 C11 120.7(9) . .
C12 C11 C10 116.4(10) . .
C11 C12 C13 124.4(10) . .
C12 C13 C14 119.3(10) . .
C9 C14 C13 119.5(9) . .
O5 C15 O6 125.3(6) . .
O5 C15 C16 118.2(5) . .
O6 C15 C16 116.5(5) . .
C17 C16 C21 118.8(6) . .
C17 C16 C15 120.6(6) . .
C21 C16 C15 120.6(6) . .
C16 C17 C18 121.0(7) . .
C19 C18 C17 120.4(7) . .
C18 C19 C20 119.1(8) . .
C19 C20 C21 120.8(7) . .
C16 C21 C20 119.8(6) . .
O7 C22 O8 124.9(5) . .
O7 C22 C23 116.8(5) . .
O8 C22 C23 118.3(5) . .
C28 C23 C24 117.7(7) . .
C28 C23 C22 121.6(6) . .
C24 C23 C22 120.6(6) . .
C23 C24 C25 121.0(8) . .
C26 C25 C24 120.0(8) . .
C25 C26 C27 120.2(8) . .
C26 C27 C28 119.0(8) . .
C23 C28 C27 122.1(8) . .
N1 C29 C30 122.7(6) . .
N2 C30 C29 120.5(6) . .
N2 C31 C32 122.1(5) . .
N1 C32 C31 120.3(6) . .
N1 C32 C33 120.5(5) . .
C31 C32 C33 119.1(6) . .
C32 C33 C34 114.1(7) . .
O1S C1S O1S 180(9) 2_765 .
C32 N1 C29 117.2(5) . .
C32 N1 Rh1 129.9(4) . .
C29 N1 Rh1 112.0(4) . .
C31 N2 C30 117.2(5) . .
C31 N2 Rh2 124.5(4) . .
C30 N2 Rh2 118.0(4) . .
C1 O1 Rh1 119.4(3) . .
C1 O2 Rh1 119.6(4) . 2_666
C8 O3 Rh1 119.5(4) . 2_666
C8 O4 Rh1 119.4(4) . .
C15 O5 Rh2 120.1(4) . .
C15 O6 Rh2 118.7(4) . 2_775
C22 O7 Rh2 119.8(4) . 2_775
C22 O8 Rh2 119.2(4) . .
O2 Rh1 O4 91.40(17) 2_666 .
O2 Rh1 O3 88.71(17) 2_666 2_666
O4 Rh1 O3 175.67(16) . 2_666
O2 Rh1 O1 175.87(14) 2_666 .
O4 Rh1 O1 88.57(17) . .
O3 Rh1 O1 91.02(17) 2_666 .
O2 Rh1 N1 88.29(15) 2_666 .
O4 Rh1 N1 87.75(18) . .
O3 Rh1 N1 96.58(18) 2_666 .
O1 Rh1 N1 95.83(15) . .
O2 Rh1 Rh1 88.41(10) 2_666 2_666
O4 Rh1 Rh1 87.75(12) . 2_666
O3 Rh1 Rh1 87.93(12) 2_666 2_666
O1 Rh1 Rh1 87.46(10) . 2_666
N1 Rh1 Rh1 174.35(13) . 2_666
O7 Rh2 O6 89.14(18) 2_775 2_775
O7 Rh2 O5 90.84(17) 2_775 .
O6 Rh2 O5 175.83(15) 2_775 .
O7 Rh2 O8 175.84(15) 2_775 .
O6 Rh2 O8 90.19(17) 2_775 .
O5 Rh2 O8 89.53(17) . .
O7 Rh2 N2 90.33(16) 2_775 .
O6 Rh2 N2 92.26(16) 2_775 .
O5 Rh2 N2 91.91(16) . .
O8 Rh2 N2 93.80(16) . .
O7 Rh2 Rh2 88.01(11) 2_775 2_775
O6 Rh2 Rh2 88.44(11) 2_775 2_775
O5 Rh2 Rh2 87.39(11) . 2_775
O8 Rh2 Rh2 87.86(11) . 2_775
N2 Rh2 Rh2 178.20(13) . 2_775

loop_
_geom_bond_atom_site_label_1
_geom_bond_atom_site_label_2
_geom_bond_distance
_geom_bond_site_symmetry_2
C1 O1 1.266(6) .
C1 O2 1.266(6) .
C1 C2 1.480(8) .
C2 C3 1.385(8) .
C2 C7 1.391(8) .
C3 C4 1.391(8) .
C4 C5 1.367(9) .
C5 C6 1.375(9) .
C6 C7 1.381(8) .
C8 O3 1.250(7) .
C8 O4 1.272(7) .
C8 C9 1.491(9) .
C9 C14 1.362(10) .
C9 C10 1.383(11) .
C10 C11 1.419(11) .
C11 C12 1.338(13) .
C12 C13 1.340(13) .
C13 C14 1.393(11) .
C15 O5 1.256(7) .
C15 O6 1.271(7) .
C15 C16 1.479(8) .
C16 C17 1.368(8) .
C16 C21 1.376(9) .
C17 C18 1.377(10) .
C18 C19 1.361(10) .
C19 C20 1.367(10) .
C20 C21 1.386(10) .
C22 O7 1.267(7) .
C22 O8 1.267(6) .
C22 C23 1.478(8) .
C23 C28 1.364(9) .
C23 C24 1.369(9) .
C24 C25 1.373(10) .
C25 C26 1.359(11) .
C26 C27 1.361(11) .
C27 C28 1.373(10) .
C29 N1 1.340(8) .
C29 C30 1.363(8) .
C30 N2 1.350(7) .
C31 N2 1.322(7) .
C31 C32 1.399(8) .
C32 N1 1.327(7) .
C32 C33 1.514(9) .
C33 C34 1.548(11) .
C1S O1S 1.156(10) 2_765
C1S O1S 1.156(10) .
N1 Rh1 2.288(4) .
N2 Rh2 2.234(4) .
O1 Rh1 2.044(4) .
O2 Rh1 2.021(4) 2_666
O3 Rh1 2.034(4) 2_666
O4 Rh1 2.030(4) .
O5 Rh2 2.032(4) .
O6 Rh2 2.030(4) 2_775
O7 Rh2 2.021(4) 2_775
O8 Rh2 2.036(4) .
Rh1 O2 2.021(4) 2_666
Rh1 O3 2.034(4) 2_666
Rh1 Rh1 2.3937(8) 2_666
Rh2 O7 2.021(4) 2_775
Rh2 O6 2.030(4) 2_775
Rh2 Rh2 2.3928(8) 2_775

loop_
_geom_torsion_atom_site_label_1
_geom_torsion_atom_site_label_2
_geom_torsion_atom_site_label_3
_geom_torsion_atom_site_label_4
_geom_torsion
_geom_torsion_site_symmetry_4
O1 C1 C2 C3 -10.1(9) .
O2 C1 C2 C3 170.5(6) .
O1 C1 C2 C7 173.6(6) .
O2 C1 C2 C7 -5.8(9) .
C7 C2 C3 C4 1.1(10) .
C1 C2 C3 C4 -175.3(6) .
C2 C3 C4 C5 0.9(11) .
C3 C4 C5 C6 -2.2(11) .
C4 C5 C6 C7 1.6(11) .
C5 C6 C7 C2 0.3(10) .
C3 C2 C7 C6 -1.6(10) .
C1 C2 C7 C6 174.7(6) .
O3 C8 C9 C14 -173.4(7) .
O4 C8 C9 C14 7.3(10) .
O3 C8 C9 C10 8.7(10) .
O4 C8 C9 C10 -170.6(7) .
C14 C9 C10 C11 -0.1(13) .
C8 C9 C10 C11 177.9(7) .
C9 C10 C11 C12 0.4(14) .
C10 C11 C12 C13 0.2(16) .
C11 C12 C13 C14 -1.2(17) .
C10 C9 C14 C13 -0.9(12) .
C8 C9 C14 C13 -178.8(7) .
C12 C13 C14 C9 1.5(14) .
O5 C15 C16 C17 6.6(9) .
O6 C15 C16 C17 -172.7(6) .
O5 C15 C16 C21 -175.7(6) .
O6 C15 C16 C21 4.9(9) .
C21 C16 C17 C18 1.4(11) .
C15 C16 C17 C18 179.1(7) .
C16 C17 C18 C19 -0.1(13) .
C17 C18 C19 C20 -0.8(13) .
C18 C19 C20 C21 0.3(13) .
C17 C16 C21 C20 -1.8(11) .
C15 C16 C21 C20 -179.5(7) .
C19 C20 C21 C16 1.0(12) .
O7 C22 C23 C28 -174.3(7) .
O8 C22 C23 C28 7.2(10) .
O7 C22 C23 C24 9.2(9) .
O8 C22 C23 C24 -169.4(6) .
C28 C23 C24 C25 -0.1(12) .
C22 C23 C24 C25 176.7(7) .
C23 C24 C25 C26 0.9(14) .
C24 C25 C26 C27 -1.2(15) .
C25 C26 C27 C28 0.5(15) .
C24 C23 C28 C27 -0.6(12) .
C22 C23 C28 C27 -177.3(8) .
C26 C27 C28 C23 0.4(14) .
N1 C29 C30 N2 -0.8(10) .
N2 C31 C32 N1 -1.0(9) .
N2 C31 C32 C33 175.9(6) .
N1 C32 C33 C34 99.7(8) .
C31 C32 C33 C34 -77.2(9) .
C31 C32 N1 C29 1.9(8) .
C33 C32 N1 C29 -174.9(6) .
C31 C32 N1 Rh1 -166.4(4) .
C33 C32 N1 Rh1 16.8(9) .
C30 C29 N1 C32 -1.1(9) .
C30 C29 N1 Rh1 169.3(5) .
C32 C31 N2 C30 -0.9(9) .
C32 C31 N2 Rh2 173.3(4) .
C29 C30 N2 C31 1.7(9) .
C29 C30 N2 Rh2 -172.9(5) .
O2 C1 O1 Rh1 0.1(8) .
C2 C1 O1 Rh1 -179.3(4) .
O1 C1 O2 Rh1 0.0(8) 2_666
C2 C1 O2 Rh1 179.4(4) 2_666
O4 C8 O3 Rh1 4.2(9) 2_666
C9 C8 O3 Rh1 -175.1(4) 2_666
O3 C8 O4 Rh1 -3.9(9) .
C9 C8 O4 Rh1 175.3(4) .
O6 C15 O5 Rh2 0.8(9) .
C16 C15 O5 Rh2 -178.5(4) .
O5 C15 O6 Rh2 -0.9(8) 2_775
C16 C15 O6 Rh2 178.4(4) 2_775
O8 C22 O7 Rh2 3.4(8) 2_775
C23 C22 O7 Rh2 -175.1(4) 2_775
O7 C22 O8 Rh2 -4.0(8) .
C23 C22 O8 Rh2 174.4(4) .
C8 O4 Rh1 O2 89.9(5) 2_666
C8 O4 Rh1 O3 -1(2) 2_666
C8 O4 Rh1 O1 -85.9(5) .
C8 O4 Rh1 N1 178.2(5) .
C8 O4 Rh1 Rh1 1.6(4) 2_666
C1 O1 Rh1 O2 -2(3) 2_666
C1 O1 Rh1 O4 87.6(4) .
C1 O1 Rh1 O3 -88.1(4) 2_666
C1 O1 Rh1 N1 175.2(4) .
C1 O1 Rh1 Rh1 -0.2(4) 2_666
C32 N1 Rh1 O2 -140.0(5) 2_666
C29 N1 Rh1 O2 51.2(4) 2_666
C32 N1 Rh1 O4 128.5(5) .
C29 N1 Rh1 O4 -40.3(4) .
C32 N1 Rh1 O3 -51.5(5) 2_666
C29 N1 Rh1 O3 139.7(4) 2_666
C32 N1 Rh1 O1 40.2(5) .
C29 N1 Rh1 O1 -128.6(4) .
C32 N1 Rh1 Rh1 165.6(9) 2_666
C29 N1 Rh1 Rh1 -3.2(15) 2_666
C15 O5 Rh2 O7 -88.2(5) 2_775
C15 O5 Rh2 O6 1(3) 2_775
C15 O5 Rh2 O8 87.6(5) .
C15 O5 Rh2 N2 -178.6(5) .
C15 O5 Rh2 Rh2 -0.2(4) 2_775
C22 O8 Rh2 O7 10(3) 2_775
C22 O8 Rh2 O6 90.8(4) 2_775
C22 O8 Rh2 O5 -85.0(4) .
C22 O8 Rh2 N2 -176.9(4) .
C22 O8 Rh2 Rh2 2.4(4) 2_775
C31 N2 Rh2 O7 156.0(5) 2_775
C30 N2 Rh2 O7 -29.8(4) 2_775
C31 N2 Rh2 O6 66.9(5) 2_775
C30 N2 Rh2 O6 -119.0(4) 2_775
C31 N2 Rh2 O5 -113.1(5) .
C30 N2 Rh2 O5 61.0(4) .
C31 N2 Rh2 O8 -23.5(5) .
C30 N2 Rh2 O8 150.7(4) .
C31 N2 Rh2 Rh2 180(100) 2_775
C30 N2 Rh2 Rh2 -6(4) 2_775
